data_4333060
loop_
_publ_author_name
'Liu, Wei'
'Wang, Cai-Feng'
'Li, Yi-Zhi'
'Zuo, Jing-Lin'
'You, Xiao-Zeng'

_publ_section_title
;
 Structural and Magnetic Studies on Cyano-Bridged Rectangular Fe2M2(M =
 Cu, Ni) Clusters
;
_journal_issue 25
_journal_name_full 'Inorganic Chemistry'
_journal_page_first 10058
_journal_page_last 10065
_journal_paper_doi 10.1021/ic061347r
_journal_volume 45
_journal_year 2006
_chemical_formula_sum 'C48 H44 B2 Cu2 Fe2 N24 O8'
_chemical_formula_weight 1345.47
_chemical_name_systematic
; 
 ? 
;
_space_group_IT_number 15
_symmetry_cell_setting monoclinic
_symmetry_space_group_name_Hall '-C 2yc'
_symmetry_space_group_name_H-M 'C 1 2/c 1'
_atom_sites_solution_hydrogens geom
_atom_sites_solution_primary direct
_atom_sites_solution_secondary difmap
_audit_creation_method SHELXL-97
_cell_angle_alpha 90.00
_cell_angle_beta 100.115(4)
_cell_angle_gamma 90.00
_cell_formula_units_Z 4
_cell_length_a 14.449(3)
_cell_length_b 20.996(5)
_cell_length_c 21.485(5)
_cell_measurement_reflns_used 6273
_cell_measurement_temperature 298(2)
_cell_measurement_theta_max 26.00
_cell_measurement_theta_min 1.74
_cell_volume 6417(3)
_computing_cell_refinement 'Bruker SMART'
_computing_data_collection 'Bruker SMART'
_computing_data_reduction 'Bruker SAINT'
_computing_molecular_graphics 'Bruker SHELXTL'
_computing_publication_material 'Bruker SHELXTL'
_computing_structure_refinement 'SHELXL-97 (Sheldrick, 1997)'
_computing_structure_solution 'SHELXS-97 (Sheldrick, 1990)'
_diffrn_ambient_temperature 298(2)
_diffrn_measured_fraction_theta_full 0.994
_diffrn_measured_fraction_theta_max 0.994
_diffrn_measurement_device_type 'CCD area detector'
_diffrn_measurement_method 'phi and omega scans'
_diffrn_radiation_monochromator graphite
_diffrn_radiation_source 'fine-focus sealed tube'
_diffrn_radiation_type MoK\a
_diffrn_radiation_wavelength 0.71073
_diffrn_reflns_av_R_equivalents 0.0395
_diffrn_reflns_av_sigmaI/netI 0.0461
_diffrn_reflns_limit_h_max 17
_diffrn_reflns_limit_h_min -17
_diffrn_reflns_limit_k_max 23
_diffrn_reflns_limit_k_min -25
_diffrn_reflns_limit_l_max 20
_diffrn_reflns_limit_l_min -26
_diffrn_reflns_number 17026
_diffrn_reflns_theta_full 26.00
_diffrn_reflns_theta_max 26.00
_diffrn_reflns_theta_min 1.85
_exptl_absorpt_coefficient_mu 1.163
_exptl_absorpt_correction_T_max 0.76
_exptl_absorpt_correction_T_min 0.71
_exptl_absorpt_correction_type multi-scan
_exptl_absorpt_process_details 'SADABS, Bruker(2000)'
_exptl_crystal_colour orange
_exptl_crystal_density_diffrn 1.393
_exptl_crystal_density_meas ?
_exptl_crystal_density_method 'not measured'
_exptl_crystal_description rhombic
_exptl_crystal_F_000 2736
_exptl_crystal_size_max 0.30
_exptl_crystal_size_mid 0.26
_exptl_crystal_size_min 0.24
_refine_diff_density_max 0.546
_refine_diff_density_min -0.421
_refine_diff_density_rms 0.069
_refine_ls_extinction_method none
_refine_ls_goodness_of_fit_ref 1.312
_refine_ls_hydrogen_treatment constr
_refine_ls_matrix_type full
_refine_ls_number_parameters 411
_refine_ls_number_reflns 6273
_refine_ls_number_restraints 0
_refine_ls_restrained_S_all 1.312
_refine_ls_R_factor_all 0.0794
_refine_ls_R_factor_gt 0.0611
_refine_ls_shift/su_max 0.000
_refine_ls_shift/su_mean 0.000
_refine_ls_structure_factor_coef Fsqd
_refine_ls_weighting_details 'calc w=1/[\s^2^(Fo^2^)+(0.06P)^2^+1.99P] where P=(Fo^2^+2Fc^2^)/3'
_refine_ls_weighting_scheme calc
_refine_ls_wR_factor_gt 0.1398
_refine_ls_wR_factor_ref 0.1445
_reflns_number_gt 4983
_reflns_number_total 6273
_reflns_threshold_expression >2sigma(I)
_cod_data_source_file ic061347rsup2.cif
_cod_data_source_block 51102cm
_cod_depositor_comments
;
The following automatic conversions were performed:

'_symmetry_cell_setting' value 'Monoclinic' changed to 'monoclinic'
according to /home/saulius/struct/CIF-dictionaries/cif_core.dic
dictionary named 'cif_core.dic' version 2.4.2 from 2011-04-26.

Automatic conversion script
Id: cif_fix_values 1891 2012-01-12 08:04:46Z andrius 

The following automatic conversions were performed:

'_exptl_crystal_density_meas' value 'not measured' was changed to '?'
- the value is perceived as not measured.

Automatic conversion script
Id: cif_fix_values 3008 2015-01-20 13:52:24Z robertas 
;
_cod_original_sg_symbol_H-M C2/c
_cod_database_code 4333060

loop_
_symmetry_equiv_pos_as_xyz
'x, y, z'
'-x, y, -z+1/2'
'x+1/2, y+1/2, z'
'-x+1/2, y+1/2, -z+1/2'
'-x, -y, -z'
'x, -y, z-1/2'
'-x+1/2, -y+1/2, -z'
'x+1/2, -y+1/2, z-1/2'

loop_
_atom_site_label
_atom_site_type_symbol
_atom_site_fract_x
_atom_site_fract_y
_atom_site_fract_z
_atom_site_U_iso_or_equiv
_atom_site_adp_type
_atom_site_occupancy
_atom_site_symmetry_multiplicity
_atom_site_calc_flag
_atom_site_refinement_flags
B1 B -0.0841(4) 0.3912(3) 0.5982(3) 0.0602(14) Uani 1 1 d .
H1A H -0.1182 0.4154 0.6261 0.072 Uiso 1 1 d R
C1 C 0.1639(3) 0.3526(2) 0.6273(2) 0.0527(10) Uani 1 1 d .
H1 H 0.2157 0.3326 0.6156 0.063 Uiso 1 1 d R
C2 C 0.1659(3) 0.3875(2) 0.6828(2) 0.0566(11) Uani 1 1 d .
H2 H 0.2171 0.3962 0.7144 0.068 Uiso 1 1 d R
C3 C 0.0745(3) 0.4050(2) 0.6815(2) 0.0543(11) Uani 1 1 d .
H3 H 0.0519 0.4289 0.7120 0.065 Uiso 1 1 d R
C4 C -0.1300(3) 0.2294(2) 0.5444(2) 0.0578(11) Uani 1 1 d .
H4 H -0.1170 0.1943 0.5209 0.069 Uiso 1 1 d R
C5 C -0.2071(4) 0.2351(3) 0.5779(2) 0.0644(12) Uani 1 1 d .
H5 H -0.2505 0.2034 0.5822 0.077 Uiso 1 1 d R
C6 C -0.1987(3) 0.2940(3) 0.6044(2) 0.0626(13) Uani 1 1 d .
H6 H -0.2405 0.3106 0.6285 0.075 Uiso 1 1 d R
C7 C -0.0667(3) 0.4321(2) 0.4404(2) 0.0523(11) Uani 1 1 d .
H7 H -0.0465 0.4239 0.4024 0.063 Uiso 1 1 d R
C8 C -0.1199(3) 0.4851(2) 0.4511(2) 0.0584(11) Uani 1 1 d .
H8 H -0.1425 0.5178 0.4235 0.070 Uiso 1 1 d R
C9 C -0.1325(3) 0.4784(2) 0.5094(2) 0.0493(10) Uani 1 1 d .
H9 H -0.1672 0.5059 0.5303 0.059 Uiso 1 1 d R
C10 C 0.1258(2) 0.34725(17) 0.47601(16) 0.0331(7) Uani 1 1 d .
C11 C -0.0285(3) 0.2800(2) 0.4308(2) 0.0493(10) Uani 1 1 d .
C12 C 0.0859(3) 0.2371(2) 0.53149(18) 0.0419(9) Uani 1 1 d .
C13 C 0.2340(3) 0.1752(2) 0.6898(2) 0.0552(11) Uani 1 1 d .
H13 H 0.2331 0.2119 0.6654 0.066 Uiso 1 1 d R
C14 C 0.2592(3) 0.1815(3) 0.7563(2) 0.0636(12) Uani 1 1 d .
H14 H 0.2734 0.2210 0.7751 0.076 Uiso 1 1 d R
C15 C 0.2599(3) 0.1283(3) 0.7907(2) 0.0605(12) Uani 1 1 d .
H15 H 0.2792 0.1307 0.8343 0.073 Uiso 1 1 d R
C16 C 0.2384(3) 0.0712(3) 0.7631(2) 0.0620(12) Uani 1 1 d .
H16 H 0.2369 0.0347 0.7874 0.074 Uiso 1 1 d R
C17 C 0.2144(3) 0.0675(2) 0.6961(2) 0.0471(9) Uani 1 1 d .
C18 C 0.1857(3) 0.0081(2) 0.6614(2) 0.0553(11) Uani 1 1 d .
C19 C 0.1409(3) -0.0296(2) 0.5554(2) 0.0574(11) Uani 1 1 d .
C20 C 0.1195(3) -0.00158(19) 0.4895(2) 0.0448(9) Uani 1 1 d .
C21 C 0.0907(3) -0.0379(3) 0.4367(2) 0.0622(12) Uani 1 1 d .
H21 H 0.0821 -0.0816 0.4406 0.075 Uiso 1 1 d R
C22 C 0.0728(3) -0.0124(3) 0.3797(2) 0.0639(13) Uani 1 1 d .
H22 H 0.0544 -0.0373 0.3438 0.077 Uiso 1 1 d R
C23 C 0.0832(3) 0.0515(3) 0.3752(2) 0.0605(12) Uani 1 1 d .
H23 H 0.0693 0.0705 0.3356 0.073 Uiso 1 1 d R
C24 C 0.1136(3) 0.0885(2) 0.4293(2) 0.0596(11) Uani 1 1 d .
H24 H 0.1226 0.1321 0.4261 0.072 Uiso 1 1 d R
Cu1 Cu 0.17756(3) 0.10378(3) 0.56823(2) 0.04900(17) Uani 1 1 d .
Fe1 Fe 0.02254(3) 0.31565(2) 0.51187(2) 0.03244(15) Uani 1 1 d .
N1 N 0.0772(2) 0.35097(16) 0.59397(15) 0.0415(7) Uani 1 1 d .
N2 N 0.0220(3) 0.38433(19) 0.62735(17) 0.0565(10) Uani 1 1 d .
N3 N -0.0843(2) 0.28492(18) 0.54939(17) 0.0501(8) Uani 1 1 d .
N4 N -0.1236(3) 0.3250(2) 0.58629(18) 0.0577(10) Uani 1 1 d .
N5 N -0.0490(2) 0.39579(15) 0.49121(15) 0.0400(7) Uani 1 1 d .
N6 N -0.0890(2) 0.42408(17) 0.53490(17) 0.0473(8) Uani 1 1 d .
N7 N -0.0590(3) 0.2568(2) 0.38320(19) 0.0646(11) Uani 1 1 d .
N8 N 0.1207(2) 0.18672(16) 0.54618(17) 0.0476(8) Uani 1 1 d .
N9 N 0.1872(2) 0.36905(16) 0.45526(15) 0.0420(7) Uani 1 1 d .
N10 N 0.1295(2) 0.06062(16) 0.48590(15) 0.0439(8) Uani 1 1 d .
N11 N 0.1694(2) 0.01644(16) 0.59819(16) 0.0457(8) Uani 1 1 d .
N12 N 0.2115(2) 0.12093(16) 0.66225(15) 0.0429(7) Uani 1 1 d .
O1 O 0.1315(2) -0.08570(14) 0.56487(14) 0.0533(7) Uani 1 1 d .
O2 O 0.1822(2) -0.04167(15) 0.69122(16) 0.0619(8) Uani 1 1 d .
O3 O 0.3734(5) 0.2978(4) 0.6722(3) 0.056(2) Uani 0.40 1 d P
H3A H 0.3880 0.2739 0.6434 0.068 Uiso 0.40 1 d PR
H3B H 0.4121 0.3285 0.6790 0.068 Uiso 0.40 1 d PR
O4 O 0.9388(5) 0.5251(3) 0.7034(4) 0.0508(17) Uani 0.40 1 d P
H4D H 0.8877 0.5044 0.7007 0.061 Uiso 0.40 1 d PR
H4B H 0.9437 0.5399 0.6673 0.061 Uiso 0.40 1 d PR
O5 O 1.0000 0.6714(3) 0.7500 0.0669(16) Uani 0.80 2 d SP
H5A H 0.9967 0.6867 0.7862 0.080 Uiso 0.40 1 d PR
H5B H 1.0217 0.6995 0.7279 0.080 Uiso 0.40 1 d PR
O6 O 0.5002(5) 0.6519(4) 0.7809(3) 0.0486(16) Uani 0.40 1 d P
H6D H 0.4866 0.6139 0.7693 0.058 Uiso 0.40 1 d PR
H6C H 0.5177 0.6723 0.7508 0.058 Uiso 0.40 1 d PR
O7 O 0.4822(5) 0.7626(3) 0.7755(3) 0.0471(16) Uani 0.40 1 d P
H7B H 0.4899 0.7755 0.7392 0.057 Uiso 0.40 1 d PR
H7C H 0.4272 0.7723 0.7812 0.057 Uiso 0.40 1 d PR

loop_
_atom_site_aniso_label
_atom_site_aniso_U_11
_atom_site_aniso_U_22
_atom_site_aniso_U_33
_atom_site_aniso_U_23
_atom_site_aniso_U_13
_atom_site_aniso_U_12
B1 0.059(3) 0.061(3) 0.065(3) 0.009(3) 0.022(3) -0.008(3)
C1 0.063(3) 0.048(3) 0.047(2) -0.0003(19) 0.0093(19) -0.009(2)
C2 0.060(3) 0.066(3) 0.040(2) 0.003(2) -0.0033(19) 0.004(2)
C3 0.065(3) 0.056(3) 0.046(2) 0.006(2) 0.022(2) -0.013(2)
C4 0.056(3) 0.058(3) 0.062(3) -0.010(2) 0.018(2) 0.006(2)
C5 0.063(3) 0.061(3) 0.072(3) -0.010(3) 0.021(2) -0.005(2)
C6 0.056(3) 0.073(3) 0.060(3) -0.012(2) 0.012(2) -0.010(2)
C7 0.043(2) 0.046(2) 0.064(3) -0.015(2) -0.0024(19) 0.0037(19)
C8 0.059(3) 0.050(3) 0.063(3) -0.007(2) 0.001(2) -0.017(2)
C9 0.043(2) 0.042(2) 0.063(3) -0.005(2) 0.0097(18) -0.0116(18)
C10 0.0301(16) 0.0343(19) 0.0353(18) 0.0067(14) 0.0069(13) -0.0054(14)
C11 0.049(2) 0.040(2) 0.059(3) 0.003(2) 0.0085(19) -0.0037(18)
C12 0.0357(18) 0.048(2) 0.043(2) 0.0031(17) 0.0085(15) -0.0012(17)
C13 0.067(3) 0.041(2) 0.057(3) 0.003(2) 0.009(2) 0.004(2)
C14 0.064(3) 0.057(3) 0.063(3) 0.010(2) -0.007(2) -0.004(2)
C15 0.063(3) 0.072(3) 0.046(2) 0.001(2) 0.008(2) -0.004(2)
C16 0.068(3) 0.061(3) 0.059(3) -0.019(2) 0.018(2) -0.004(2)
C17 0.039(2) 0.054(3) 0.049(2) -0.0106(19) 0.0073(16) 0.0037(18)
C18 0.063(3) 0.042(3) 0.062(3) -0.006(2) 0.014(2) -0.004(2)
C19 0.049(2) 0.059(3) 0.065(3) -0.002(2) 0.012(2) -0.003(2)
C20 0.0375(19) 0.037(2) 0.058(2) 0.0026(18) 0.0037(17) -0.0023(16)
C21 0.066(3) 0.054(3) 0.064(3) 0.009(2) 0.004(2) -0.002(2)
C22 0.058(3) 0.061(3) 0.069(3) 0.010(2) 0.000(2) 0.009(2)
C23 0.064(3) 0.065(3) 0.051(3) -0.008(2) 0.008(2) 0.003(2)
C24 0.068(3) 0.052(3) 0.058(3) 0.006(2) 0.008(2) 0.006(2)
Cu1 0.0402(3) 0.0600(4) 0.0473(3) -0.0034(2) 0.0091(2) -0.0020(2)
Fe1 0.0299(3) 0.0272(3) 0.0414(3) -0.0055(2) 0.00953(19) -0.0060(2)
N1 0.0402(17) 0.0428(19) 0.0409(17) -0.0034(14) 0.0050(13) -0.0111(14)
N2 0.055(2) 0.062(2) 0.054(2) 0.0093(18) 0.0178(17) -0.0239(19)
N3 0.0354(17) 0.051(2) 0.066(2) -0.0082(18) 0.0133(15) -0.0051(15)
N4 0.052(2) 0.066(3) 0.059(2) -0.0147(19) 0.0170(17) -0.0124(18)
N5 0.0368(16) 0.0328(17) 0.0512(19) -0.0053(14) 0.0105(14) -0.0098(13)
N6 0.0370(17) 0.047(2) 0.062(2) 0.0007(17) 0.0186(15) -0.0121(15)
N7 0.063(2) 0.068(3) 0.057(2) 0.015(2) -0.0045(19) 0.009(2)
N8 0.0492(18) 0.0322(18) 0.061(2) -0.0092(16) 0.0098(15) -0.0143(15)
N9 0.0410(17) 0.0383(18) 0.0486(18) -0.0018(14) 0.0132(14) -0.0015(14)
N10 0.0485(18) 0.043(2) 0.0397(17) 0.0010(14) 0.0047(14) 0.0001(15)
N11 0.0494(18) 0.0337(18) 0.0506(19) 0.0172(15) -0.0009(14) -0.0016(14)
N12 0.0456(18) 0.0339(18) 0.0481(18) -0.0025(14) 0.0049(14) -0.0011(14)
O1 0.0682(19) 0.0298(16) 0.0605(18) -0.0018(13) 0.0076(14) 0.0054(13)
O2 0.0655(19) 0.0449(19) 0.070(2) -0.0103(16) -0.0034(16) 0.0108(15)
O3 0.050(4) 0.063(5) 0.057(4) 0.021(4) 0.013(3) 0.017(4)
O4 0.049(4) 0.036(4) 0.067(5) -0.009(3) 0.011(3) -0.013(3)
O5 0.070(4) 0.069(4) 0.068(4) 0.000 0.029(3) 0.000
O6 0.052(4) 0.047(4) 0.048(4) 0.000(3) 0.014(3) 0.000(3)
O7 0.051(4) 0.035(4) 0.056(4) -0.008(3) 0.011(3) -0.001(3)

loop_
_atom_type_symbol
_atom_type_description
_atom_type_scat_dispersion_real
_atom_type_scat_dispersion_imag
_atom_type_scat_source
C C 0.0033 0.0016 'International Tables Vol C Tables 4.2.6.8 and 6.1.1.4'
H H 0.0000 0.0000 'International Tables Vol C Tables 4.2.6.8 and 6.1.1.4'
N N 0.0061 0.0033 'International Tables Vol C Tables 4.2.6.8 and 6.1.1.4'
B B 0.0013 0.0007 'International Tables Vol C Tables 4.2.6.8 and 6.1.1.4'
O O 0.0106 0.0060 'International Tables Vol C Tables 4.2.6.8 and 6.1.1.4'
Fe Fe 0.3463 0.8444 'International Tables Vol C Tables 4.2.6.8 and 6.1.1.4'
Cu Cu 0.3201 1.2651 'International Tables Vol C Tables 4.2.6.8 and 6.1.1.4'

loop_
_geom_angle_atom_site_label_1
_geom_angle_atom_site_label_2
_geom_angle_atom_site_label_3
_geom_angle
_geom_angle_site_symmetry_1
_geom_angle_site_symmetry_3
N4 B1 N6 108.1(4) . .
N4 B1 N2 107.4(4) . .
N6 B1 N2 106.9(4) . .
N4 B1 H1A 111.4 . .
N6 B1 H1A 111.3 . .
N2 B1 H1A 111.5 . .
N1 C1 C2 110.5(4) . .
N1 C1 H1 124.7 . .
C2 C1 H1 124.8 . .
C3 C2 C1 104.4(4) . .
C3 C2 H2 127.2 . .
C1 C2 H2 128.4 . .
N2 C3 C2 109.1(4) . .
N2 C3 H3 124.8 . .
C2 C3 H3 126.1 . .
N3 C4 C5 107.7(4) . .
N3 C4 H4 126.2 . .
C5 C4 H4 125.9 . .
C6 C5 C4 105.5(4) . .
C6 C5 H5 128.4 . .
C4 C5 H5 126.0 . .
C5 C6 N4 109.2(4) . .
C5 C6 H6 123.8 . .
N4 C6 H6 126.9 . .
N5 C7 C8 110.8(4) . .
N5 C7 H7 125.1 . .
C8 C7 H7 124.1 . .
C9 C8 C7 104.3(5) . .
C9 C8 H8 126.9 . .
C7 C8 H8 128.8 . .
C8 C9 N6 110.0(4) . .
C8 C9 H9 125.1 . .
N6 C9 H9 124.9 . .
N9 C10 Fe1 176.9(4) . .
N7 C11 Fe1 177.9(4) . .
N8 C12 Fe1 175.3(3) . .
N12 C13 C14 122.8(4) . .
N12 C13 H13 119.4 . .
C14 C13 H13 117.8 . .
C15 C14 C13 117.1(5) . .
C15 C14 H14 121.6 . .
C13 C14 H14 121.3 . .
C14 C15 C16 121.2(5) . .
C14 C15 H15 118.9 . .
C16 C15 H15 119.8 . .
C15 C16 C17 119.4(5) . .
C15 C16 H16 120.7 . .
C17 C16 H16 119.9 . .
N12 C17 C16 119.0(4) . .
N12 C17 C18 117.2(4) . .
C16 C17 C18 123.7(4) . .
O2 C18 N11 128.2(4) . .
O2 C18 C17 119.3(4) . .
N11 C18 C17 112.5(4) . .
O1 C19 N11 128.0(4) . .
O1 C19 C20 121.7(4) . .
N11 C19 C20 110.2(4) . .
N10 C20 C21 121.7(4) . .
N10 C20 C19 115.7(4) . .
C21 C20 C19 122.7(4) . .
C22 C21 C20 121.5(5) . .
C22 C21 H21 118.4 . .
C20 C21 H21 120.0 . .
C21 C22 C23 117.6(5) . .
C21 C22 H22 121.4 . .
C23 C22 H22 121.0 . .
C22 C23 C24 120.7(5) . .
C22 C23 H23 118.8 . .
C24 C23 H23 120.5 . .
N10 C24 C23 119.5(5) . .
N10 C24 H24 119.8 . .
C23 C24 H24 120.8 . .
N8 Cu1 N11 150.68(14) . .
N8 Cu1 N10 97.13(14) . .
N11 Cu1 N10 80.48(14) . .
N8 Cu1 N12 95.83(14) . .
N11 Cu1 N12 81.74(14) . .
N10 Cu1 N12 161.48(14) . .
N8 Cu1 N9 93.81(13) . 7_556
N11 Cu1 N9 115.51(14) . 7_556
N10 Cu1 N9 95.72(13) . 7_556
N12 Cu1 N9 96.57(13) . 7_556
C12 Fe1 C10 90.63(16) . .
C12 Fe1 C11 87.47(17) . .
C10 Fe1 C11 88.43(16) . .
C12 Fe1 N1 91.52(15) . .
C10 Fe1 N1 90.68(14) . .
C11 Fe1 N1 178.65(16) . .
C12 Fe1 N3 90.38(16) . .
C10 Fe1 N3 178.81(16) . .
C11 Fe1 N3 92.26(17) . .
N1 Fe1 N3 88.66(14) . .
C12 Fe1 N5 177.49(14) . .
C10 Fe1 N5 91.62(14) . .
C11 Fe1 N5 91.48(16) . .
N1 Fe1 N5 89.56(14) . .
N3 Fe1 N5 87.38(14) . .
C1 N1 N2 106.7(3) . .
C1 N1 Fe1 133.8(3) . .
N2 N1 Fe1 119.5(2) . .
C3 N2 N1 109.2(4) . .
C3 N2 B1 133.1(4) . .
N1 N2 B1 117.7(4) . .
C4 N3 N4 109.8(3) . .
C4 N3 Fe1 131.7(3) . .
N4 N3 Fe1 118.5(3) . .
N3 N4 C6 107.7(4) . .
N3 N4 B1 119.3(4) . .
C6 N4 B1 132.9(4) . .
C7 N5 N6 106.4(3) . .
C7 N5 Fe1 133.8(3) . .
N6 N5 Fe1 119.8(3) . .
N5 N6 C9 108.4(3) . .
N5 N6 B1 118.3(4) . .
C9 N6 B1 133.2(4) . .
C12 N8 Cu1 178.7(3) . .
C10 N9 Cu1 167.0(3) . 7_556
C20 N10 C24 119.0(4) . .
C20 N10 Cu1 115.0(3) . .
C24 N10 Cu1 125.8(3) . .
C19 N11 C18 124.9(4) . .
C19 N11 Cu1 118.6(3) . .
C18 N11 Cu1 116.3(3) . .
C13 N12 C17 120.5(4) . .
C13 N12 Cu1 127.5(3) . .
C17 N12 Cu1 111.9(3) . .
H3A O3 H3B 109.5 . .
H4D O4 H4B 109.5 . .
H5A O5 H5B 109.5 . .
O6 O6 H6D 75.3 2_656 .
H6D O6 H6C 109.5 . .
O7 O7 H7C 130.2 2_656 .
H7B O7 H7C 109.5 . .

loop_
_geom_bond_atom_site_label_1
_geom_bond_atom_site_label_2
_geom_bond_distance
_geom_bond_site_symmetry_2
B1 N4 1.508(7) .
B1 N6 1.515(7) .
B1 N2 1.558(7) .
B1 H1A 0.9800 .
C1 N1 1.330(5) .
C1 C2 1.395(6) .
C1 H1 0.9305 .
C2 C3 1.367(7) .
C2 H2 0.9301 .
C3 N2 1.345(6) .
C3 H3 0.9290 .
C4 N3 1.335(6) .
C4 C5 1.433(6) .
C4 H4 0.9309 .
C5 C6 1.358(7) .
C5 H5 0.9301 .
C6 N4 1.378(6) .
C6 H6 0.9296 .
C7 N5 1.320(6) .
C7 C8 1.395(7) .
C7 H7 0.9300 .
C8 C9 1.304(6) .
C8 H8 0.9282 .
C9 N6 1.369(6) .
C9 H9 0.9303 .
C10 N9 1.156(4) .
C10 Fe1 1.914(3) .
C11 N7 1.148(6) .
C11 Fe1 1.921(5) .
C12 N8 1.190(5) .
C12 Fe1 1.897(4) .
C13 N12 1.298(5) .
C13 C14 1.416(7) .
C13 H13 0.9309 .
C14 C15 1.339(7) .
C14 H14 0.9295 .
C15 C16 1.349(7) .
C15 H15 0.9306 .
C16 C17 1.421(6) .
C16 H16 0.9297 .
C17 N12 1.334(5) .
C17 C18 1.475(6) .
C18 O2 1.231(6) .
C18 N11 1.349(6) .
C19 O1 1.206(6) .
C19 N11 1.348(6) .
C19 C20 1.516(6) .
C20 N10 1.318(5) .
C20 C21 1.369(6) .
C21 C22 1.321(7) .
C21 H21 0.9317 .
C22 C23 1.355(7) .
C22 H22 0.9311 .
C23 C24 1.403(7) .
C23 H23 0.9292 .
C24 N10 1.332(5) .
C24 H24 0.9289 .
Cu1 N8 1.948(4) .
Cu1 N11 1.954(3) .
Cu1 N10 2.000(3) .
Cu1 N12 2.025(3) .
Cu1 N9 2.178(3) 7_556
Fe1 N1 1.948(3) .
Fe1 N3 1.971(3) .
Fe1 N5 1.984(3) .
N1 N2 1.358(5) .
N3 N4 1.348(5) .
N5 N6 1.326(4) .
N9 Cu1 2.178(3) 7_556
O3 H3A 0.8499 .
O3 H3B 0.8500 .
O4 H4D 0.8500 .
O4 H4B 0.8501 .
O5 H5A 0.8501 .
O5 H5B 0.8500 .
O6 O6 1.328(13) 2_656
O6 H6D 0.8499 .
O6 H6C 0.8499 .
O7 O7 1.289(14) 2_656
O7 H7B 0.8500 .
O7 H7C 0.8500 .

loop_
_geom_hbond_atom_site_label_D
_geom_hbond_atom_site_label_H
_geom_hbond_atom_site_label_A
_geom_hbond_distance_DH
_geom_hbond_distance_HA
_geom_hbond_distance_DA
_geom_hbond_angle_DHA
_geom_hbond_site_symmetry_A
O6 H6C O7 0.85 1.98 2.654(10) 135.5 2_656
